data_7107652
loop_
_publ_author_name
'Xu, Hao-Ran'
'Zhang, Qian-Chong'
'Zhao, Hai-Xia'
'Long, La-Sheng'
'Huang, Rong-Bin'
'Zheng, Lan-Sun'

_publ_section_title
;
 Anisotropy of proton transport in an organic--inorganic compound
 [(C6H10N2)2(SO4)2&#x00B7;3H2O]n (C6H10N2 = phenylenediammonium dication)
;
_journal_coden_ASTM CHCOFS
_journal_issue 40
_journal_name_full
;
 Chemical Communications (Cambridge, United Kingdom)
;
_journal_page_first 4875
_journal_page_last 4877
_journal_paper_doi 10.1039/c2cc30896g
_journal_volume 48
_journal_year 2012
_chemical_formula_sum 'C6 H13 N2 O5.5 S'
_chemical_formula_weight 233.24
_space_group_IT_number 14
_symmetry_cell_setting monoclinic
_symmetry_space_group_name_Hall '-P 2ybc'
_symmetry_space_group_name_H-M 'P 1 21/c 1'
_atom_sites_solution_hydrogens geom
_atom_sites_solution_primary direct
_atom_sites_solution_secondary difmap
_audit_creation_method SHELXL-97
_cell_angle_alpha 90.00
_cell_angle_beta 93.110(5)
_cell_angle_gamma 90.00
_cell_formula_units_Z 8
_cell_length_a 27.0203(14)
_cell_length_b 9.5708(5)
_cell_length_c 7.5370(4)
_cell_measurement_temperature 173(2)
_cell_volume 1946.24(18)
_computing_cell_refinement 'CrysAlis RED'
_computing_data_collection 'CrysAlis CCD'
_computing_data_reduction 'CrysAlis RED'
_computing_molecular_graphics 'SHELXL-97 (Sheldrick, 1997)'
_computing_publication_material 'SHELXL-97 (Sheldrick, 1997)'
_computing_structure_refinement 'SHELXL-97 (Sheldrick, 1997)'
_computing_structure_solution 'SHELXS-97 (Sheldrick, 1990)'
_diffrn_ambient_temperature 173(2)
_diffrn_measured_fraction_theta_full 0.998
_diffrn_measured_fraction_theta_max 0.998
_diffrn_measurement_device_type 'CrysAlis CCD, Oxford Diffraction Ltd.'
_diffrn_measurement_method 'phi and omega scans'
_diffrn_radiation_monochromator graphite
_diffrn_radiation_source 'fine-focus sealed tube'
_diffrn_radiation_type MoK\a
_diffrn_radiation_wavelength 0.71073
_diffrn_reflns_av_R_equivalents 0.0411
_diffrn_reflns_av_sigmaI/netI 0.0599
_diffrn_reflns_limit_h_max 22
_diffrn_reflns_limit_h_min -33
_diffrn_reflns_limit_k_max 9
_diffrn_reflns_limit_k_min -11
_diffrn_reflns_limit_l_max 9
_diffrn_reflns_limit_l_min -8
_diffrn_reflns_number 8759
_diffrn_reflns_theta_full 26.00
_diffrn_reflns_theta_max 26.00
_diffrn_reflns_theta_min 3.02
_exptl_absorpt_coefficient_mu 0.340
_exptl_absorpt_correction_T_max 0.9668
_exptl_absorpt_correction_T_min 0.8760
_exptl_absorpt_correction_type multi-scan
_exptl_absorpt_process_details 'CrysAlis RED'
_exptl_crystal_colour colorless
_exptl_crystal_density_diffrn 1.592
_exptl_crystal_density_method 'not measured'
_exptl_crystal_description block
_exptl_crystal_F_000 984
_exptl_crystal_size_max 0.40
_exptl_crystal_size_mid 0.30
_exptl_crystal_size_min 0.10
_refine_diff_density_max 0.598
_refine_diff_density_min -0.455
_refine_diff_density_rms 0.096
_refine_ls_extinction_method none
_refine_ls_goodness_of_fit_ref 1.110
_refine_ls_hydrogen_treatment mixed
_refine_ls_matrix_type full
_refine_ls_number_parameters 286
_refine_ls_number_reflns 3806
_refine_ls_number_restraints 0
_refine_ls_restrained_S_all 1.110
_refine_ls_R_factor_all 0.0801
_refine_ls_R_factor_gt 0.0598
_refine_ls_shift/su_max 0.093
_refine_ls_shift/su_mean 0.006
_refine_ls_structure_factor_coef Fsqd
_refine_ls_weighting_details 'calc w=1/[\s^2^(Fo^2^)+(0.0512P)^2^+7.6103P] where P=(Fo^2^+2Fc^2^)/3'
_refine_ls_weighting_scheme calc
_refine_ls_wR_factor_gt 0.1509
_refine_ls_wR_factor_ref 0.1571
_reflns_number_gt 2825
_reflns_number_total 3806
_reflns_threshold_expression >2sigma(I)
_cod_data_source_file c2cc30896g.txt
_cod_data_source_block complex1-173k
_cod_original_sg_symbol_H-M P21/c
_cod_database_code 7107652

loop_
_symmetry_equiv_pos_as_xyz
'x, y, z'
'-x, y+1/2, -z+1/2'
'-x, -y, -z'
'x, -y-1/2, z-1/2'

loop_
_atom_site_label
_atom_site_type_symbol
_atom_site_fract_x
_atom_site_fract_y
_atom_site_fract_z
_atom_site_U_iso_or_equiv
_atom_site_adp_type
_atom_site_occupancy
_atom_site_symmetry_multiplicity
_atom_site_calc_flag
_atom_site_refinement_flags
S1 S 0.44968(3) 0.57757(10) 0.19119(12) 0.0099(2) Uani 1 1 d .
O8 O 0.40986(10) 0.6478(3) 0.2874(4) 0.0156(6) Uani 1 1 d .
O7 O 0.47261(10) 0.4693(3) 0.3094(4) 0.0145(6) Uani 1 1 d .
O6 O 0.48759(10) 0.6825(3) 0.1536(4) 0.0157(6) Uani 1 1 d .
O5 O 0.42889(11) 0.5136(3) 0.0282(4) 0.0176(7) Uani 1 1 d .
N4 N 0.42487(12) 0.5760(4) -0.3498(4) 0.0134(7) Uani 1 1 d .
H4B H 0.4129 0.6609 -0.3184 0.020 Uiso 1 1 calc R
H4C H 0.4340 0.5794 -0.4642 0.020 Uiso 1 1 calc R
H4D H 0.4516 0.5537 -0.2768 0.020 Uiso 1 1 calc R
N3 N 0.44273(13) 0.2838(4) -0.4292(5) 0.0132(7) Uani 1 1 d .
C12 C 0.39454(15) 0.3309(4) -0.3730(5) 0.0116(8) Uani 1 1 d .
C11 C 0.35641(16) 0.2343(5) -0.3625(6) 0.0180(9) Uani 1 1 d .
H11A H 0.3620 0.1387 -0.3889 0.022 Uiso 1 1 calc R
C10 C 0.38633(15) 0.4700(4) -0.3339(5) 0.0116(8) Uani 1 1 d .
C9 C 0.33994(16) 0.5121(5) -0.2828(6) 0.0167(9) Uani 1 1 d .
H9A H 0.3344 0.6073 -0.2547 0.020 Uiso 1 1 calc R
C8 C 0.30192(16) 0.4170(5) -0.2725(6) 0.0222(10) Uani 1 1 d .
H8A H 0.2703 0.4465 -0.2376 0.027 Uiso 1 1 calc R
C7 C 0.30999(17) 0.2783(5) -0.3132(7) 0.0234(10) Uani 1 1 d .
H7A H 0.2837 0.2127 -0.3074 0.028 Uiso 1 1 calc R
S2 S 0.04952(3) 1.57643(10) -0.29387(12) 0.0096(2) Uani 1 1 d .
O4 O 0.09115(10) 1.6444(3) -0.1864(4) 0.0145(6) Uani 1 1 d .
O3 O 0.02644(10) 1.4725(3) -0.1788(4) 0.0142(6) Uani 1 1 d .
O2 O 0.01280(10) 1.6842(3) -0.3452(4) 0.0146(6) Uani 1 1 d .
O1 O 0.06875(11) 1.5085(3) -0.4481(4) 0.0172(7) Uani 1 1 d .
N2 N 0.07701(12) 0.9210(4) -0.3283(4) 0.0118(7) Uani 1 1 d .
H2B H 0.0896 0.8356 -0.2977 0.018 Uiso 1 1 calc R
H2C H 0.0693 0.9232 -0.4473 0.018 Uiso 1 1 calc R
H2D H 0.0492 0.9372 -0.2685 0.018 Uiso 1 1 calc R
N1 N 0.05692(13) 1.2149(4) -0.3997(5) 0.0116(7) Uani 1 1 d .
C6 C 0.11387(14) 1.0286(4) -0.2825(5) 0.0104(8) Uani 1 1 d .
C5 C 0.13941(16) 1.2685(5) -0.2643(6) 0.0160(9) Uani 1 1 d .
H5A H 0.1329 1.3647 -0.2860 0.019 Uiso 1 1 calc R
C4 C 0.19413(16) 1.0878(5) -0.1546(6) 0.0216(10) Uani 1 1 d .
H4A H 0.2253 1.0599 -0.1022 0.026 Uiso 1 1 calc R
C3 C 0.10420(14) 1.1694(4) -0.3160(5) 0.0107(8) Uani 1 1 d .
C2 C 0.15916(16) 0.9883(5) -0.2037(6) 0.0176(9) Uani 1 1 d .
H2A H 0.1661 0.8922 -0.1836 0.021 Uiso 1 1 calc R
C1 C 0.18402(16) 1.2282(5) -0.1812(6) 0.0196(10) Uani 1 1 d .
H1A H 0.2077 1.2967 -0.1425 0.024 Uiso 1 1 calc R
O3W O 0.24950(14) 0.7586(4) 0.0122(5) 0.0345(9) Uani 1 1 d .
H3WB H 0.2336 0.8205 0.0666 0.041 Uiso 1 1 d R
H3WA H 0.2676 0.7981 -0.0617 0.041 Uiso 1 1 d R
O2W O 0.30502(13) 0.6009(4) 0.2576(5) 0.0368(9) Uani 1 1 d .
H2WA H 0.3379 0.6066 0.2724 0.044 Uiso 1 1 d R
H2WB H 0.2929 0.6548 0.1762 0.044 Uiso 1 1 d R
O1W O 0.19389(12) 0.8961(4) 0.2650(5) 0.0311(8) Uani 1 1 d .
H1WA H 0.1607 0.8897 0.2808 0.037 Uiso 1 1 d R
H1WB H 0.2079 0.8744 0.3649 0.037 Uiso 1 1 d R
H1B H 0.0290(17) 1.203(5) -0.325(6) 0.010(11) Uiso 1 1 d .
H1C H 0.0605(18) 1.308(6) -0.437(7) 0.025(13) Uiso 1 1 d .
H1D H 0.0509(18) 1.172(6) -0.488(7) 0.017(13) Uiso 1 1 d .
H3A H 0.452(2) 0.327(7) -0.524(9) 0.048(19) Uiso 1 1 d .
H3B H 0.4392(19) 0.191(7) -0.462(7) 0.031(15) Uiso 1 1 d .
H3C H 0.471(2) 0.297(6) -0.335(8) 0.038(16) Uiso 1 1 d .

loop_
_atom_site_aniso_label
_atom_site_aniso_U_11
_atom_site_aniso_U_22
_atom_site_aniso_U_33
_atom_site_aniso_U_23
_atom_site_aniso_U_13
_atom_site_aniso_U_12
S1 0.0115(5) 0.0075(5) 0.0106(5) 0.0006(4) 0.0007(4) -0.0007(4)
O8 0.0130(15) 0.0146(15) 0.0195(15) 0.0010(13) 0.0037(11) 0.0028(12)
O7 0.0154(15) 0.0105(14) 0.0176(15) 0.0057(12) 0.0015(11) 0.0023(12)
O6 0.0150(15) 0.0136(15) 0.0185(15) 0.0030(13) 0.0017(12) -0.0044(12)
O5 0.0244(17) 0.0152(15) 0.0131(14) -0.0032(12) -0.0018(12) -0.0019(13)
N4 0.0161(18) 0.0130(17) 0.0111(16) 0.0004(15) 0.0012(13) -0.0015(15)
N3 0.0123(18) 0.0126(19) 0.0150(18) 0.0006(16) 0.0029(14) 0.0011(15)
C12 0.012(2) 0.012(2) 0.0109(19) 0.0022(16) 0.0031(15) 0.0001(16)
C11 0.022(2) 0.010(2) 0.023(2) -0.0005(18) 0.0028(18) -0.0016(18)
C10 0.012(2) 0.011(2) 0.0114(19) 0.0020(16) -0.0017(15) -0.0006(16)
C9 0.017(2) 0.013(2) 0.020(2) 0.0000(18) 0.0017(17) 0.0027(18)
C8 0.013(2) 0.022(2) 0.032(3) -0.001(2) 0.0040(18) 0.003(2)
C7 0.015(2) 0.019(2) 0.036(3) 0.003(2) 0.0038(19) -0.0046(19)
S2 0.0104(5) 0.0078(5) 0.0106(5) 0.0010(4) 0.0020(4) 0.0002(4)
O4 0.0121(14) 0.0126(15) 0.0185(15) 0.0008(12) -0.0019(11) -0.0003(12)
O3 0.0140(15) 0.0134(15) 0.0151(14) 0.0047(12) 0.0009(11) -0.0013(12)
O2 0.0128(14) 0.0120(15) 0.0187(15) 0.0020(12) -0.0007(11) 0.0034(12)
O1 0.0249(17) 0.0166(16) 0.0106(14) -0.0026(12) 0.0071(12) 0.0020(13)
N2 0.0160(17) 0.0087(17) 0.0106(16) 0.0013(14) 0.0012(13) -0.0009(14)
N1 0.0122(18) 0.0109(18) 0.0116(18) -0.0017(16) -0.0008(14) 0.0002(15)
C6 0.0097(19) 0.010(2) 0.0115(19) -0.0015(16) 0.0036(15) -0.0021(16)
C5 0.015(2) 0.011(2) 0.021(2) 0.0006(18) 0.0034(17) -0.0006(17)
C4 0.011(2) 0.027(3) 0.027(2) 0.003(2) -0.0014(18) -0.0010(19)
C3 0.0093(19) 0.014(2) 0.0088(18) -0.0004(16) 0.0019(15) 0.0000(16)
C2 0.020(2) 0.013(2) 0.020(2) 0.0023(18) 0.0013(17) 0.0029(18)
C1 0.011(2) 0.021(2) 0.026(2) -0.001(2) 0.0003(17) -0.0063(18)
O3W 0.0308(19) 0.037(2) 0.036(2) -0.0009(17) 0.0082(16) -0.0004(17)
O2W 0.0182(18) 0.038(2) 0.053(2) 0.0048(19) -0.0058(16) 0.0003(16)
O1W 0.0192(17) 0.030(2) 0.043(2) 0.0072(17) -0.0007(15) -0.0013(15)

loop_
_atom_type_symbol
_atom_type_description
_atom_type_scat_dispersion_real
_atom_type_scat_dispersion_imag
_atom_type_scat_source
C C 0.0033 0.0016 'International Tables Vol C Tables 4.2.6.8 and 6.1.1.4'
H H 0.0000 0.0000 'International Tables Vol C Tables 4.2.6.8 and 6.1.1.4'
N N 0.0061 0.0033 'International Tables Vol C Tables 4.2.6.8 and 6.1.1.4'
O O 0.0106 0.0060 'International Tables Vol C Tables 4.2.6.8 and 6.1.1.4'
S S 0.1246 0.1234 'International Tables Vol C Tables 4.2.6.8 and 6.1.1.4'

loop_
_geom_angle_atom_site_label_1
_geom_angle_atom_site_label_2
_geom_angle_atom_site_label_3
_geom_angle
O5 S1 O6 111.37(18)
O5 S1 O7 110.05(18)
O6 S1 O7 108.67(17)
O5 S1 O8 110.14(18)
O6 S1 O8 108.32(17)
O7 S1 O8 108.20(17)
C10 C12 C11 120.0(4)
C10 C12 N3 120.9(4)
C11 C12 N3 119.1(4)
C12 C11 C7 119.6(4)
C12 C10 C9 119.6(4)
C12 C10 N4 121.8(4)
C9 C10 N4 118.6(4)
C8 C9 C10 120.7(4)
C9 C8 C7 119.6(4)
C8 C7 C11 120.4(4)
O1 S2 O2 111.69(18)
O1 S2 O3 110.40(18)
O2 S2 O3 109.06(16)
O1 S2 O4 109.68(17)
O2 S2 O4 108.29(17)
O3 S2 O4 107.62(17)
C2 C6 C3 120.0(4)
C2 C6 N2 118.7(4)
C3 C6 N2 121.3(3)
C1 C5 C3 120.4(4)
C2 C4 C1 120.3(4)
C6 C3 C5 119.5(4)
C6 C3 N1 121.2(4)
C5 C3 N1 119.3(4)
C4 C2 C6 120.0(4)
C4 C1 C5 119.8(4)

loop_
_geom_bond_atom_site_label_1
_geom_bond_atom_site_label_2
_geom_bond_distance
S1 O5 1.458(3)
S1 O6 1.473(3)
S1 O7 1.480(3)
S1 O8 1.490(3)
N4 C10 1.463(5)
N3 C12 1.462(5)
C12 C10 1.384(6)
C12 C11 1.390(6)
C11 C7 1.393(6)
C10 C9 1.391(6)
C9 C8 1.378(6)
C8 C7 1.382(7)
S2 O1 1.453(3)
S2 O2 1.469(3)
S2 O3 1.480(3)
S2 O4 1.499(3)
N2 C6 1.461(5)
N1 C3 1.460(5)
C6 C2 1.385(6)
C6 C3 1.393(6)
C5 C1 1.383(6)
C5 C3 1.384(6)
C4 C2 1.378(6)
C4 C1 1.384(7)

loop_
_geom_hbond_atom_site_label_D
_geom_hbond_atom_site_label_H
_geom_hbond_atom_site_label_A
_geom_hbond_distance_DH
_geom_hbond_distance_HA
_geom_hbond_distance_DA
_geom_hbond_angle_DHA
_geom_hbond_site_symmetry_A
N4 H4B O8 0.91 2.00 2.875(5) 160.6 4_575
N4 H4C O8 0.91 2.06 2.827(4) 141.7 1_554
N4 H4C O7 0.91 2.30 3.109(4) 147.4 1_554
